data_4132188
loop_
_publ_author_name
'Muldoon, Patrick F.'
'Liu, Chong'
'Miller, Carson C.'
'Koby, S. Benjamin'
'Gamble Jarvi, Austin'
'Luo, Tian-Yi'
'Saxena, Sunil'
'O'Keeffe, Michael'
'Rosi, Nathaniel L.'

_publ_section_title
;
 Programmable Topology in New Families of Heterobimetallic Metal-Organic
 Frameworks.
;
_journal_issue 20
_journal_name_full 'Journal of the American Chemical Society'
_journal_page_first 6194
_journal_page_last 6198
_journal_paper_doi 10.1021/jacs.8b02192
_journal_volume 140
_journal_year 2018
_chemical_formula_moiety '0.04(C120 Cd3 Cl6 Dy6 F12 N12 O32)'
_chemical_formula_sum 'C5 Cd0.12 Cl0.25 Dy0.25 F0.5 N0.5 O1.33'
_chemical_formula_weight 161.43
_space_group_crystal_system cubic
_space_group_IT_number 221
_space_group_name_Hall '-P 4 2 3'
_space_group_name_H-M_alt 'P m -3 m'
_audit_creation_date 2018-01-25
_audit_creation_method
;
Olex2 1.2
(compiled 2017.08.10 svn.r3458 for OlexSys, GUI svn.r5381)
;
_cell_angle_alpha 90
_cell_angle_beta 90
_cell_angle_gamma 90
_cell_formula_units_Z 24
_cell_length_a 16.0403(7)
_cell_length_b 16.0403(7)
_cell_length_c 16.0403(7)
_cell_measurement_reflns_used 8921
_cell_measurement_temperature 230(2)
_cell_measurement_theta_max 68.352
_cell_measurement_theta_min 2.755
_cell_volume 4127.0(3)
_computing_cell_refinement 'SAINT v8.34A (Bruker, 2013)'
_computing_data_reduction 'SAINT v8.34A (Bruker, 2013)'
_computing_molecular_graphics 'Olex2 (Dolomanov et al., 2009)'
_computing_publication_material 'Olex2 (Dolomanov et al., 2009)'
_computing_structure_refinement 'ShelXL (Sheldrick, 2015)'
_diffrn_ambient_temperature 230.0
_diffrn_measured_fraction_theta_full 1.000
_diffrn_measured_fraction_theta_max 0.998
_diffrn_measurement_device_type 'Bruker APEX-II CCD'
_diffrn_measurement_method '\f and \w scans'
_diffrn_radiation_type CuK\a
_diffrn_radiation_wavelength 1.54178
_diffrn_reflns_av_R_equivalents 0.0406
_diffrn_reflns_av_unetI/netI 0.0176
_diffrn_reflns_Laue_measured_fraction_full 1.000
_diffrn_reflns_Laue_measured_fraction_max 0.998
_diffrn_reflns_limit_h_max 19
_diffrn_reflns_limit_h_min -17
_diffrn_reflns_limit_k_max 16
_diffrn_reflns_limit_k_min -19
_diffrn_reflns_limit_l_max 19
_diffrn_reflns_limit_l_min -19
_diffrn_reflns_number 13094
_diffrn_reflns_point_group_measured_fraction_full 1.000
_diffrn_reflns_point_group_measured_fraction_max 0.998
_diffrn_reflns_theta_full 67.679
_diffrn_reflns_theta_max 68.346
_diffrn_reflns_theta_min 2.755
_diffrn_standards_number 0
_exptl_absorpt_coefficient_mu 18.820
_exptl_absorpt_correction_T_max 0.9734
_exptl_absorpt_correction_T_min 0.5734
_exptl_absorpt_correction_type multi-scan
_exptl_absorpt_process_details
'SADABS-2014/4 (Bruker,2014/4) was used for absorption correction. wR2(int) was 0.1122 before and 0.0499 after correction. The Ratio of minimum to maximum transmission is 0.5891. The \l/2 correction factor is 0.00150.'
_exptl_crystal_colour colorless
_exptl_crystal_density_diffrn 1.559
_exptl_crystal_description cube
_exptl_crystal_F_000 1810
_exptl_crystal_size_max 0.08
_exptl_crystal_size_mid 0.08
_exptl_crystal_size_min 0.08
_refine_diff_density_max 2.690
_refine_diff_density_min -1.259
_refine_diff_density_rms 0.317
_refine_ls_extinction_method none
_refine_ls_goodness_of_fit_ref 1.258
_refine_ls_hydrogen_treatment undef
_refine_ls_matrix_type full
_refine_ls_number_parameters 57
_refine_ls_number_reflns 827
_refine_ls_number_restraints 102
_refine_ls_restrained_S_all 1.248
_refine_ls_R_factor_all 0.0631
_refine_ls_R_factor_gt 0.0615
_refine_ls_shift/su_max 0.000
_refine_ls_shift/su_mean 0.000
_refine_ls_structure_factor_coef Fsqd
_refine_ls_weighting_details 'w=1/[\s^2^(Fo^2^)+(0.1523P)^2^+18.8432P] where P=(Fo^2^+2Fc^2^)/3'
_refine_ls_weighting_scheme calc
_refine_ls_wR_factor_gt 0.2203
_refine_ls_wR_factor_ref 0.2268
_reflns_Friedel_coverage 0.000
_reflns_number_gt 799
_reflns_number_total 827
_reflns_threshold_expression 'I > 2\s(I)'
_cod_data_source_file ja8b02192_si_005.cif
_cod_data_source_block lc9001_0m_a
_cod_original_cell_volume 4127.0(5)
_cod_original_formula_sum 'C5 Cd0.12 Cl0.25 Dy0.25 F0.50 N0.50 O1.33'
_cod_database_code 4132188
_shelxl_version_number 2014/6
_shelx_space_group_comment
;
The symmetry employed for this shelxl refinement is uniquely defined
by the following loop, which should always be used as a source of
symmetry information in preference to the above space-group names.
They are only intended as comments.
;
_shelx_estimated_absorpt_t_max 0.314
_shelx_estimated_absorpt_t_min 0.314
_olex2_refinement_description
;
1. Restrained distances
 C2-C3
 1.31 with sigma of 0.02
 C3-C4
 1.45 with sigma of 0.02
 C4-N1
 1.38 with sigma of 0.02
 F1-C2 \\sim F1-C4
 with sigma of 0.02
2. Restrained planarity
 C2, C3, C4, N1, F1
 with sigma of 0.1
3. Uiso/Uaniso restraints and constraints
All non-hydrogen atoms have similar U: within 2A with sigma of 0.04 and sigma
for terminal atoms of 0.08
4. Rigid body (RIGU) restrains
 All non-hydrogen atoms
 with sigma for 1-2 distances of 0.004 and sigma for 1-3 distances of 0.004
5. Others
 Fixed Sof: F1(0.25)
;
_olex2_submission_special_instructions 'No special instructions were received'

loop_
_space_group_symop_operation_xyz
'x, y, z'
'-x, -y, z'
'-x, y, -z'
'x, -y, -z'
'z, x, y'
'z, -x, -y'
'-z, -x, y'
'-z, x, -y'
'y, z, x'
'-y, z, -x'
'y, -z, -x'
'-y, -z, x'
'y, x, -z'
'-y, -x, -z'
'y, -x, z'
'-y, x, z'
'x, z, -y'
'-x, z, y'
'-x, -z, -y'
'x, -z, y'
'z, y, -x'
'z, -y, x'
'-z, y, x'
'-z, -y, -x'
'-x, -y, -z'
'x, y, -z'
'x, -y, z'
'-x, y, z'
'-z, -x, -y'
'-z, x, y'
'z, x, -y'
'z, -x, y'
'-y, -z, -x'
'y, -z, x'
'-y, z, x'
'y, z, -x'
'-y, -x, z'
'y, x, z'
'-y, x, -z'
'y, -x, -z'
'-x, -z, y'
'x, -z, -y'
'x, z, y'
'-x, z, -y'
'-z, -y, x'
'-z, y, -x'
'z, -y, -x'
'z, y, x'

loop_
_atom_site_label
_atom_site_type_symbol
_atom_site_fract_x
_atom_site_fract_y
_atom_site_fract_z
_atom_site_U_iso_or_equiv
_atom_site_adp_type
_atom_site_occupancy
_atom_site_site_symmetry_order
_atom_site_calc_flag
_atom_site_refinement_flags_posn
_atom_site_refinement_flags_adp
_atom_site_refinement_flags_occupancy
Dy01 Dy 0.5000 0.5000 0.67202(6) 0.0142(5) Uani 1 8 d S TU P
Cd1 Cd 1.0000 0.5000 1.0000 0.0516(10) Uani 1 16 d S TU P
O1 O 0.4207(3) 0.4207(3) 0.5793(3) 0.0042(18) Uani 1 6 d S TU P
O2 O 0.6336(5) 0.5000 0.7318(5) 0.0383(18) Uani 1 2 d S TU P
N1 N 0.8963(6) 0.5000 0.8963(6) 0.060(4) Uani 1 4 d DS TU P
C1 C 0.7061(7) 0.5000 0.7061(7) 0.037(3) Uani 1 4 d S TU P
C2 C 0.7725(8) 0.5000 0.7725(8) 0.059(4) Uani 1 4 d DS TU P
C4 C 0.9009(10) 0.5578(11) 0.8338(9) 0.134(7) Uani 1 1 d D U .
Cl1 Cl 1.0000 0.3346(10) 1.0000 0.111(4) Uani 1 8 d S TU P
C3 C 0.8347(8) 0.5520(10) 0.7719(10) 0.138(7) Uani 1 1 d D U .
F1 F 0.847(3) 0.608(4) 0.707(3) 0.23(2) Uani 0.25 1 d D U .

loop_
_atom_site_aniso_label
_atom_site_aniso_U_11
_atom_site_aniso_U_22
_atom_site_aniso_U_33
_atom_site_aniso_U_23
_atom_site_aniso_U_13
_atom_site_aniso_U_12
Dy01 0.0144(6) 0.0144(6) 0.0140(6) 0.000 0.000 0.000
Cd1 0.0096(7) 0.136(3) 0.0096(7) 0.000 0.000 0.000
O1 0.0042(18) 0.0042(18) 0.0042(18) -0.0018(17) -0.0018(17) 0.0018(17)
O2 0.031(3) 0.049(5) 0.035(4) 0.000 -0.016(3) 0.000
N1 0.031(4) 0.119(12) 0.031(4) 0.000 -0.013(5) 0.000
C1 0.034(4) 0.045(9) 0.034(4) 0.000 -0.015(4) 0.000
C2 0.040(5) 0.098(12) 0.040(5) 0.000 -0.019(6) 0.000
C4 0.116(10) 0.189(14) 0.097(9) 0.054(9) -0.055(8) -0.049(9)
Cl1 0.090(5) 0.153(10) 0.090(5) 0.000 0.000 0.000
C3 0.112(9) 0.190(14) 0.112(9) 0.055(9) -0.057(8) -0.065(9)
F1 0.20(3) 0.31(4) 0.17(2) 0.15(3) -0.13(2) -0.16(3)

loop_
_atom_type_symbol
_atom_type_description
_atom_type_scat_dispersion_real
_atom_type_scat_dispersion_imag
_atom_type_scat_source
C C 0.0181 0.0091 'International Tables Vol C Tables 4.2.6.8 and 6.1.1.4'
Cd Cd 0.1185 4.6533 'International Tables Vol C Tables 4.2.6.8 and 6.1.1.4'
Cl Cl 0.3639 0.7018 'International Tables Vol C Tables 4.2.6.8 and 6.1.1.4'
Dy Dy -9.8046 9.8477 'International Tables Vol C Tables 4.2.6.8 and 6.1.1.4'
F F 0.0727 0.0534 'International Tables Vol C Tables 4.2.6.8 and 6.1.1.4'
N N 0.0311 0.0180 'International Tables Vol C Tables 4.2.6.8 and 6.1.1.4'
O O 0.0492 0.0322 'International Tables Vol C Tables 4.2.6.8 and 6.1.1.4'

loop_
_geom_angle_atom_site_label_1
_geom_angle_atom_site_label_2
_geom_angle_atom_site_label_3
_geom_angle
_geom_angle_site_symmetry_1
_geom_angle_site_symmetry_3
Dy01 Dy01 Dy01 60.0 9 5
Dy01 Dy01 Dy01 60.0 29_666 9
Dy01 Dy01 Dy01 90.0 33_666 9
Dy01 Dy01 Dy01 60.0 33_666 5
Dy01 Dy01 Dy01 90.0 29_666 5
Dy01 Dy01 Dy01 60.0 33_666 29_666
O1 Dy01 Dy01 86.26(19) 28_655 29_666
O1 Dy01 Dy01 86.26(19) 2_665 33_666
O1 Dy01 Dy01 86.26(19) 27_565 5
O1 Dy01 Dy01 33.29(9) 27_565 29_666
O1 Dy01 Dy01 86.26(19) . 5
O1 Dy01 Dy01 86.26(19) 2_665 29_666
O1 Dy01 Dy01 86.26(19) 27_565 33_666
O1 Dy01 Dy01 33.29(9) 2_665 5
O1 Dy01 Dy01 33.29(9) . 33_666
O1 Dy01 Dy01 33.29(9) 28_655 33_666
O1 Dy01 Dy01 33.29(9) 28_655 5
O1 Dy01 Dy01 86.26(19) 28_655 9
O1 Dy01 Dy01 33.29(9) . 29_666
O1 Dy01 Dy01 33.29(9) 27_565 9
O1 Dy01 Dy01 86.26(19) . 9
O1 Dy01 Dy01 33.29(9) 2_665 9
O1 Dy01 O1 66.0(2) . 28_655
O1 Dy01 O1 66.0(2) 28_655 2_665
O1 Dy01 O1 100.8(4) . 2_665
O1 Dy01 O1 66.0(2) . 27_565
O1 Dy01 O1 100.8(4) 28_655 27_565
O1 Dy01 O1 66.0(2) 27_565 2_665
O1 Dy01 O2 139.26(13) 27_565 37_665
O1 Dy01 O2 139.26(13) 27_565 .
O1 Dy01 O2 139.26(12) . .
O1 Dy01 O2 76.3(2) . 2_665
O1 Dy01 O2 76.3(2) 28_655 37_665
O1 Dy01 O2 76.3(2) 27_565 2_665
O1 Dy01 O2 139.26(12) 2_665 37_665
O1 Dy01 O2 139.26(12) . 38
O1 Dy01 O2 139.26(12) 28_655 2_665
O1 Dy01 O2 139.26(13) 28_655 38
O1 Dy01 O2 139.26(12) 2_665 2_665
O1 Dy01 O2 76.3(2) 27_565 38
O1 Dy01 O2 76.3(2) 28_655 .
O1 Dy01 O2 76.3(2) 2_665 38
O1 Dy01 O2 76.3(2) 2_665 .
O1 Dy01 O2 76.3(2) . 37_665
O2 Dy01 Dy01 159.1(2) 37_665 9
O2 Dy01 Dy01 106.78(14) 38 29_666
O2 Dy01 Dy01 106.78(14) 37_665 29_666
O2 Dy01 Dy01 106.78(14) 2_665 9
O2 Dy01 Dy01 106.78(14) 37_665 5
O2 Dy01 Dy01 106.78(14) . 9
O2 Dy01 Dy01 69.1(2) 37_665 33_666
O2 Dy01 Dy01 69.1(2) 2_665 29_666
O2 Dy01 Dy01 106.78(14) 38 5
O2 Dy01 Dy01 159.1(2) . 29_666
O2 Dy01 Dy01 69.1(2) . 5
O2 Dy01 Dy01 106.78(14) 2_665 33_666
O2 Dy01 Dy01 69.1(2) 38 9
O2 Dy01 Dy01 159.1(2) 38 33_666
O2 Dy01 Dy01 106.78(14) . 33_666
O2 Dy01 Dy01 159.1(2) 2_665 5
O2 Dy01 O2 131.8(4) 38 37_665
O2 Dy01 O2 80.40(16) 37_665 2_665
O2 Dy01 O2 131.8(4) 2_665 .
O2 Dy01 O2 80.40(16) 38 .
O2 Dy01 O2 80.40(16) 37_665 .
O2 Dy01 O2 80.40(16) 38 2_665
N1 Cd1 N1 90.000(1) . 26_557
N1 Cd1 N1 90.0 . 2_765
N1 Cd1 N1 180.0 26_557 2_765
N1 Cd1 N1 90.0 25_767 26_557
N1 Cd1 N1 180.0 . 25_767
N1 Cd1 N1 90.000(1) 25_767 2_765
N1 Cd1 Cl1 90.000(3) 25_767 25_767
N1 Cd1 Cl1 90.000(3) 26_557 .
N1 Cd1 Cl1 90.000(2) . 25_767
N1 Cd1 Cl1 90.000(3) 2_765 25_767
N1 Cd1 Cl1 90.0 2_765 .
N1 Cd1 Cl1 90.000(3) . .
N1 Cd1 Cl1 90.000(2) 25_767 .
N1 Cd1 Cl1 90.0 26_557 25_767
Cl1 Cd1 Cl1 180.0 25_767 .
Dy01 O1 Dy01 113.42(18) 33_666 29_666
Dy01 O1 Dy01 113.42(18) . 33_666
Dy01 O1 Dy01 113.42(18) . 29_666
C1 O2 Dy01 136.4(8) . .
C4 N1 Cd1 118.7(9) 22_565 .
C4 N1 Cd1 118.7(9) 48 .
C4 N1 Cd1 118.7(9) 27_565 .
C4 N1 Cd1 118.7(9) . .
C4 N1 C4 85.4(17) 22_565 48
C4 N1 C4 67.6(16) 22_565 27_565
C4 N1 C4 85.4(17) . 27_565
C4 N1 C4 122.6(18) 27_565 48
C4 N1 C4 67.6(16) . 48
C4 N1 C4 122.6(18) . 22_565
O2 C1 O2 129.1(15) . 22_565
O2 C1 C2 115.5(7) 22_565 .
O2 C1 C2 115.5(7) . .
C3 C2 C1 122.5(10) 27_565 .
C3 C2 C1 122.5(10) . .
C3 C2 C1 122.5(10) 48 .
C3 C2 C1 122.5(10) 22_565 .
C3 C2 C3 115(2) 48 27_565
C3 C2 C3 79.8(17) 48 22_565
C3 C2 C3 79.8(17) . 27_565
C3 C2 C3 66.4(16) 22_565 27_565
C3 C2 C3 66.4(16) . 48
C3 C2 C3 115(2) . 22_565
N1 C4 C4 47.3(8) . 27_565
N1 C4 C4 56.2(8) . 48
N1 C4 C3 114.7(16) . .
C4 C4 C4 90.002(5) 48 27_565
C3 C4 C4 88.1(9) . 48
C3 C4 C4 86.3(9) . 27_565
C2 C3 C4 126.6(17) . .
C2 C3 C3 50.1(9) . 27_565
C2 C3 C3 56.8(8) . 48
C2 C3 F1 122.1(14) . .
C4 C3 C3 93.7(9) . 27_565
C3 C3 C4 91.9(9) 48 .
C3 C3 C3 90.001(5) 48 27_565
F1 C3 C4 111.3(13) . .
F1 C3 C3 129(2) . 48
F1 C3 C3 130(2) . 27_565

loop_
_geom_bond_atom_site_label_1
_geom_bond_atom_site_label_2
_geom_bond_distance
_geom_bond_site_symmetry_2
Dy01 Dy01 3.9022(14) 33_666
Dy01 Dy01 3.9022(14) 5
Dy01 Dy01 3.9022(14) 9
Dy01 Dy01 3.9022(14) 29_666
Dy01 O1 2.334(2) .
Dy01 O1 2.334(2) 2_665
Dy01 O1 2.334(2) 28_655
Dy01 O1 2.334(2) 27_565
Dy01 O2 2.348(7) 38
Dy01 O2 2.348(7) .
Dy01 O2 2.348(7) 37_665
Dy01 O2 2.348(7) 2_665
Cd1 N1 2.353(14) 26_557
Cd1 N1 2.353(14) 2_765
Cd1 N1 2.353(14) .
Cd1 N1 2.353(14) 25_767
Cd1 Cl1 2.652(16) 25_767
Cd1 Cl1 2.653(16) .
O1 Dy01 2.334(2) 29_666
O1 Dy01 2.334(2) 33_666
O2 C1 1.233(11) .
N1 C4 1.368(13) 22_565
N1 C4 1.368(13) 27_565
N1 C4 1.368(13) .
N1 C4 1.368(13) 48
C1 O2 1.233(11) 22_565
C1 C2 1.51(2) .
C2 C3 1.300(13) 27_565
C2 C3 1.300(13) 22_565
C2 C3 1.300(13) .
C2 C3 1.300(13) 48
C4 C4 1.52(3) 48
C4 C4 1.85(4) 27_565
C4 C3 1.457(14) .
C3 C3 1.42(3) 48
C3 C3 1.67(3) 27_565
C3 F1 1.38(5) .
